data_8100729
loop_
_publ_author_name
'Mao, Shao-Yu'
'Li, Man-Rong'
'Mi, Jin-Xiao'
'Chen, Hao-Hong'
'Deng, Jin-Feng'
'Zhao, Jing-Tai'

_publ_section_title
;
Crystal structure of ammonium indium di(hydrogenmonophosphate), (NH~4~)
In[PO~3~(OH)]~2~
;
_journal_issue 3
_journal_name_full 'Zeitschrift f\"ur Kristallographie - New Crystal Structures'
_journal_page_first 311
_journal_page_last 312
_journal_volume 217
_journal_year 2002
_chemical_formula_moiety '(NH4 )In[P2 O6 (OH)2 ] '
_chemical_formula_structural '(NH4) In[P2 O6 (OH)2]'
_chemical_formula_sum 'H6 In N O8 P2'
_chemical_formula_weight 324.82
_chemical_name_common '(NH4 )In[P2 O6 (OH)2 ]'
_space_group_IT_number 14
_symmetry_cell_setting monoclinic
_symmetry_space_group_name_Hall '-P 2ybc'
_symmetry_space_group_name_H-M 'P 1 21/c 1'
_cell_angle_alpha 90.00
_cell_angle_beta 116.205(4)
_cell_angle_gamma 90.00
_cell_formula_units_Z 4
_cell_length_a 9.6004(4)
_cell_length_b 8.2820(4)
_cell_length_c 9.6693(3)
_cell_measurement_temperature 295(2)
_cell_volume 689.79(5)
_diffrn_ambient_temperature 295(2)
_exptl_crystal_density_diffrn 3.128
_cod_original_sg_symbol_H-M 'P 21/c'
_cod_database_code 8100729

loop_
_symmetry_equiv_pos_as_xyz
'x, y, z'
'-x, y+1/2, -z+1/2'
'-x, -y, -z'
'x, -y-1/2, z-1/2'

loop_
_atom_site_label
_atom_site_type_symbol
_atom_site_fract_x
_atom_site_fract_y
_atom_site_fract_z
_atom_site_U_iso_or_equiv
_atom_site_adp_type
_atom_site_occupancy
_atom_site_symmetry_multiplicity
_atom_site_Wyckoff_symbol
_atom_site_calc_flag
_atom_site_refinement_flags
_atom_site_disorder_assembly
_atom_site_disorder_group
In1 In 0.24676(3) 0.12325(3) 0.51223(3) 0.00789(17) Uani 1 4 e d . . .
P1 P 0.41444(12) 0.43225(13) 0.77202(12) 0.0084(3) Uani 1 4 e d . . .
P2 P 0.01371(12) 0.32133(13) 0.18243(12) 0.0081(3) Uani 1 4 e d . . .
O1 O 0.8596(4) 0.4120(4) 0.1269(4) 0.0141(6) Uani 1 4 e d . . .
O2 O 0.1330(4) 0.4164(4) 0.1544(4) 0.0132(6) Uani 1 4 e d . . .
O3 O 0.3253(4) 0.5985(4) 0.7382(4) 0.0176(7) Uani 1 4 e d . . .
O4 O 0.3561(4) 0.3419(4) 0.6186(4) 0.0140(6) Uani 1 4 e d . . .
O5 O 0.5832(4) 0.4729(4) 0.8240(4) 0.0151(7) Uani 1 4 e d . . .
O6 O 0.3856(4) 0.3405(4) 0.8934(4) 0.0132(6) Uani 1 4 e d . . .
O7 O 0.0632(4) 0.2709(4) 0.3507(4) 0.0121(6) Uani 1 4 e d . . .
O8 O 0.9793(4) 0.1578(4) 0.0873(4) 0.0180(7) Uani 1 4 e d . . .
N1 N 0.6561(5) 0.3845(5) 0.5735(6) 0.0211(9) Uani 1 4 e d . . .
H1 H 0.9924 0.1696 0.0049 0.050 Uiso 1 4 e d . . .
H2 H 0.2644 0.6439 0.6704 0.050 Uiso 1 4 e d . . .
H3 H 0.6525 0.4748 0.5241 0.050 Uiso 1 4 e d . . .
H4 H 0.5792 0.3318 0.5218 0.050 Uiso 1 4 e d . . .
H5 H 0.6630 0.4119 0.6613 0.050 Uiso 1 4 e d . . .
H6 H 0.7198 0.2953 0.5660 0.050 Uiso 1 4 e d . . .

loop_
_atom_site_aniso_label
_atom_site_aniso_U_11
_atom_site_aniso_U_22
_atom_site_aniso_U_33
_atom_site_aniso_U_23
_atom_site_aniso_U_13
_atom_site_aniso_U_12
In1 0.0064(2) 0.0098(2) 0.0088(2) -0.00039(9) 0.00469(15) 0.00006(9)
P1 0.0077(5) 0.0105(5) 0.0086(5) -0.0017(4) 0.0052(4) -0.0019(4)
P2 0.0059(5) 0.0103(5) 0.0093(5) 0.0015(4) 0.0044(4) 0.0008(4)
O1 0.0067(14) 0.0198(15) 0.0170(16) 0.0059(13) 0.0062(12) 0.0021(13)
O2 0.0112(14) 0.0158(15) 0.0164(16) -0.0009(13) 0.0095(13) -0.0021(12)
O3 0.0203(17) 0.0133(15) 0.0238(18) 0.0043(13) 0.0140(15) 0.0048(13)
O4 0.0156(15) 0.0160(15) 0.0114(15) -0.0037(13) 0.0069(13) -0.0034(13)
O5 0.0111(14) 0.0199(16) 0.0157(15) -0.0061(13) 0.0071(12) -0.0029(12)
O6 0.0146(15) 0.0174(15) 0.0120(15) 0.0050(13) 0.0098(13) 0.0038(13)
O7 0.0121(14) 0.0163(15) 0.0106(14) 0.0045(12) 0.0075(12) 0.0031(12)
O8 0.0240(17) 0.0150(15) 0.0198(17) -0.0053(13) 0.0140(15) -0.0039(14)
N1 0.020(2) 0.026(2) 0.020(2) 0.0026(16) 0.0113(17) 0.0062(16)

loop_
_geom_bond_atom_site_label_1
_geom_bond_atom_site_label_2
_geom_bond_distance
_geom_bond_site_symmetry_2
_geom_bond_publ_flag
In1 O5 2.107(3) 2_646 n
In1 O4 2.118(3) . n
In1 O2 2.125(3) 4_566 n
In1 O6 2.131(3) 4_565 n
In1 O7 2.147(3) . n
In1 O1 2.168(3) 2_645 n
P1 O5 1.507(3) . n
P1 O6 1.522(3) . n
P1 O4 1.530(3) . n
P1 O3 1.577(3) . n
P2 O2 1.510(3) . n
P2 O1 1.529(3) 1_455 n
P2 O7 1.538(3) . n
P2 O8 1.588(4) 1_455 n
O1 P2 1.529(3) 1_655 n
O1 In1 2.168(3) 2_655 n
O2 In1 2.125(3) 4_565 n
O3 H2 0.758(3) . n
O5 In1 2.107(3) 2_656 n
O6 In1 2.131(3) 4_566 n
O8 P2 1.588(4) 1_655 n
O8 H1 0.865(4) . n
N1 H3 0.880(4) . n
N1 H4 0.812(5) . n
N1 H5 0.853(5) . n
N1 H6 0.982(4) . n
